data_2223088
loop_
_publ_author_name
'Wang, Zhi-Min'
'Shao, Bo'

_publ_section_title
;
 <i>N</i>^2^-(2-Pyridyl)-<i>N</i>^6^-(4-pyridyl)pyridine-2,6-diamine
;
_journal_coeditor_code HB5059
_journal_issue 9
_journal_name_full 'Acta Crystallographica Section E'
_journal_page_first o2273
_journal_paper_doi 10.1107/S1600536809033480
_journal_volume 65
_journal_year 2009
_chemical_formula_iupac 'C15 H13 N5'
_chemical_formula_moiety 'C15 H13 N5'
_chemical_formula_sum 'C15 H13 N5'
_chemical_formula_weight 263.30
_chemical_name_systematic
;
<i>N</i>^2^-(2-Pyridyl)-<i>N</i>^6^-(4-pyridyl)pyridine-2,6-diamine
;
_space_group_IT_number 61
_symmetry_cell_setting orthorhombic
_symmetry_space_group_name_Hall '-P 2ac 2ab'
_symmetry_space_group_name_H-M 'P b c a'
_atom_sites_solution_hydrogens geom
_atom_sites_solution_primary direct
_atom_sites_solution_secondary difmap
_audit_creation_method SHELXL-97
_cell_angle_alpha 90.00
_cell_angle_beta 90.00
_cell_angle_gamma 90.00
_cell_formula_units_Z 8
_cell_length_a 11.4884(15)
_cell_length_b 7.3445(10)
_cell_length_c 30.718(4)
_cell_measurement_reflns_used 2304
_cell_measurement_temperature 298(2)
_cell_measurement_theta_max 25.19
_cell_measurement_theta_min 2.21
_cell_volume 2591.9(6)
_computing_cell_refinement 'SAINT (Bruker, 2005)'
_computing_data_collection 'APEX2 (Bruker, 2005)'
_computing_data_reduction 'SAINT (Bruker, 2005)'
_computing_molecular_graphics
;
ORTEPIII (Burnett & Johnson, 1996), ORTEP-3 for Windows (Farrugia,
1997) and
PLATON (Spek, 2009)
;
_computing_publication_material 'SHELXL97 (Sheldrick, 2008)'
_computing_structure_refinement 'SHELXL97 (Sheldrick, 2008)'
_computing_structure_solution 'SHELXS97 (Sheldrick, 2008)'
_diffrn_ambient_temperature 298(2)
_diffrn_measured_fraction_theta_full 0.988
_diffrn_measured_fraction_theta_max 0.988
_diffrn_measurement_device_type 'Bruker APEXII CCD'
_diffrn_measurement_method '\f and \w'
_diffrn_radiation_monochromator graphite
_diffrn_radiation_source 'fine-focus sealed tube'
_diffrn_radiation_type MoK\a
_diffrn_radiation_wavelength 0.71073
_diffrn_reflns_av_R_equivalents 0.0526
_diffrn_reflns_av_sigmaI/netI 0.0376
_diffrn_reflns_limit_h_max 11
_diffrn_reflns_limit_h_min -13
_diffrn_reflns_limit_k_max 8
_diffrn_reflns_limit_k_min -8
_diffrn_reflns_limit_l_max 36
_diffrn_reflns_limit_l_min -34
_diffrn_reflns_number 11972
_diffrn_reflns_theta_full 25.19
_diffrn_reflns_theta_max 25.19
_diffrn_reflns_theta_min 2.21
_diffrn_standards_interval_count 0
_diffrn_standards_interval_time 0
_diffrn_standards_number 0
_exptl_absorpt_coefficient_mu 0.086
_exptl_absorpt_correction_T_max 0.9906
_exptl_absorpt_correction_T_min 0.9838
_exptl_absorpt_correction_type multi-scan
_exptl_absorpt_process_details '(SADABS; Bruker, 2005)'
_exptl_crystal_colour colourless
_exptl_crystal_density_diffrn 1.350
_exptl_crystal_density_method 'not measured'
_exptl_crystal_description block
_exptl_crystal_F_000 1104
_exptl_crystal_size_max 0.19
_exptl_crystal_size_mid 0.15
_exptl_crystal_size_min 0.11
_refine_diff_density_max 0.232
_refine_diff_density_min -0.150
_refine_ls_extinction_coef 0.011(2)
_refine_ls_extinction_expression Fc^*^=kFc[1+0.001xFc^2^\l^3^/sin(2\q)]^-1/4^
_refine_ls_extinction_method 'SHELXL97 (Sheldrick, 2008)'
_refine_ls_goodness_of_fit_ref 0.824
_refine_ls_hydrogen_treatment constr
_refine_ls_matrix_type full
_refine_ls_number_parameters 182
_refine_ls_number_reflns 2304
_refine_ls_number_restraints 1
_refine_ls_restrained_S_all 0.825
_refine_ls_R_factor_all 0.0761
_refine_ls_R_factor_gt 0.0504
_refine_ls_shift/su_max 0.000
_refine_ls_shift/su_mean 0.000
_refine_ls_structure_factor_coef Fsqd
_refine_ls_weighting_details 'calc w=1/[\s^2^(Fo^2^)+(0.158P)^2^+0.03P] where P=(Fo^2^+2Fc^2^)/3'
_refine_ls_weighting_scheme calc
_refine_ls_wR_factor_gt 0.1512
_refine_ls_wR_factor_ref 0.1874
_reflns_number_gt 1529
_reflns_number_total 2304
_reflns_threshold_expression I>2\s(I)
_cod_data_source_file hb5059.cif
_cod_data_source_block I
_cod_database_code 2223088
_cod_database_fobs_code 2223088

loop_
_symmetry_equiv_pos_as_xyz
'x, y, z'
'-x+1/2, -y, z+1/2'
'-x, y+1/2, -z+1/2'
'x+1/2, -y+1/2, -z'
'-x, -y, -z'
'x-1/2, y, -z-1/2'
'x, -y-1/2, z-1/2'
'-x-1/2, y-1/2, z'

loop_
_atom_site_type_symbol
_atom_site_label
_atom_site_fract_x
_atom_site_fract_y
_atom_site_fract_z
_atom_site_U_iso_or_equiv
_atom_site_adp_type
_atom_site_calc_flag
_atom_site_refinement_flags
_atom_site_occupancy
_atom_site_disorder_assembly
_atom_site_disorder_group
N N3 0.09096(15) 1.0142(2) 0.36725(5) 0.0482(5) Uani d . 1 . .
C C11 -0.05825(17) 0.6096(3) 0.40354(7) 0.0485(6) Uani d . 1 . .
N N5 -0.06267(16) 0.6024(3) 0.44682(6) 0.0573(6) Uani d . 1 . .
N N2 0.18582(17) 1.2747(2) 0.34296(6) 0.0586(6) Uani d . 1 . .
H H2A 0.2400 1.3509 0.3493 0.070 Uiso calc R 1 . .
C C1 0.0235(2) 1.1978(3) 0.24144(7) 0.0544(6) Uani d . 1 . .
H H1 -0.0457 1.1441 0.2324 0.065 Uiso calc R 1 . .
C C9 0.06292(18) 0.9532(3) 0.44324(7) 0.0520(6) Uani d . 1 . .
H H9 0.0349 0.8779 0.4652 0.062 Uiso calc R 1 . .
C C6 0.14379(19) 1.1700(3) 0.37742(7) 0.0482(6) Uani d . 1 . .
C C5 0.15115(19) 1.2712(3) 0.29979(7) 0.0476(6) Uani d . 1 . .
C C4 0.22262(19) 1.3511(3) 0.26852(8) 0.0557(6) Uani d . 1 . .
H H4 0.2920 1.4068 0.2766 0.067 Uiso calc R 1 . .
N N4 -0.00874(17) 0.7580(2) 0.38310(6) 0.0553(6) Uani d . 1 . .
H H4A -0.0140 0.7558 0.3552 0.066 Uiso calc R 1 . .
C C2 0.04739(18) 1.1955(3) 0.28529(7) 0.0499(6) Uani d . 1 . .
H H2 -0.0049 1.1443 0.3049 0.060 Uiso calc R 1 . .
N N1 0.09143(19) 1.2706(3) 0.21080(6) 0.0623(6) Uani d U 1 . .
C C7 0.1620(2) 1.2251(3) 0.42019(7) 0.0570(7) Uani d . 1 . .
H H7 0.2001 1.3335 0.4266 0.068 Uiso calc R 1 . .
C C10 0.04771(17) 0.9094(3) 0.39941(7) 0.0450(5) Uani d . 1 . .
C C8 0.1212(2) 1.1128(3) 0.45271(7) 0.0595(7) Uani d . 1 . .
H H8 0.1332 1.1451 0.4816 0.071 Uiso calc R 1 . .
C C12 -0.1031(2) 0.4715(3) 0.37727(8) 0.0612(6) Uani d . 1 . .
H H12 -0.0978 0.4792 0.3471 0.073 Uiso calc R 1 . .
C C3 0.1897(2) 1.3467(3) 0.22582(8) 0.0638(7) Uani d U 1 . .
H H3 0.2391 1.4007 0.2056 0.077 Uiso calc R 1 . .
C C15 -0.1133(2) 0.4549(4) 0.46451(9) 0.0694(8) Uani d . 1 . .
H H15 -0.1165 0.4479 0.4947 0.083 Uiso calc R 1 . .
C C14 -0.1602(2) 0.3157(4) 0.44141(10) 0.0759(8) Uani d . 1 . .
H H14 -0.1947 0.2172 0.4554 0.091 Uiso calc R 1 . .
C C13 -0.1552(2) 0.3242(4) 0.39659(10) 0.0737(8) Uani d . 1 . .
H H13 -0.1867 0.2313 0.3797 0.088 Uiso calc R 1 . .

loop_
_atom_site_aniso_label
_atom_site_aniso_U_11
_atom_site_aniso_U_22
_atom_site_aniso_U_33
_atom_site_aniso_U_12
_atom_site_aniso_U_13
_atom_site_aniso_U_23
N3 0.0552(11) 0.0459(11) 0.0436(10) -0.0016(8) -0.0036(8) -0.0010(8)
C11 0.0482(12) 0.0477(13) 0.0495(13) 0.0023(10) -0.0020(9) 0.0048(10)
N5 0.0608(12) 0.0589(13) 0.0521(12) -0.0004(10) 0.0003(9) 0.0112(9)
N2 0.0616(12) 0.0579(12) 0.0561(12) -0.0192(9) -0.0075(9) 0.0004(9)
C1 0.0567(13) 0.0496(13) 0.0571(15) -0.0028(11) -0.0072(11) 0.0020(10)
C9 0.0560(13) 0.0574(14) 0.0426(12) 0.0005(11) 0.0012(10) -0.0015(10)
C6 0.0480(12) 0.0466(12) 0.0500(13) 0.0002(10) -0.0023(9) -0.0022(10)
C5 0.0552(13) 0.0387(11) 0.0488(13) 0.0003(9) -0.0001(10) -0.0028(9)
C4 0.0539(13) 0.0468(13) 0.0664(16) -0.0066(10) 0.0032(11) 0.0029(10)
N4 0.0754(14) 0.0498(12) 0.0408(10) -0.0103(10) -0.0013(8) 0.0004(7)
C2 0.0501(13) 0.0484(12) 0.0513(13) -0.0029(10) 0.0002(10) 0.0033(10)
N1 0.0756(13) 0.0584(13) 0.0530(12) 0.0035(10) 0.0027(10) 0.0051(9)
C7 0.0561(14) 0.0582(15) 0.0568(15) -0.0068(11) -0.0035(11) -0.0111(11)
C10 0.0455(12) 0.0447(12) 0.0449(12) 0.0029(9) 0.0004(9) -0.0003(9)
C8 0.0621(15) 0.0700(17) 0.0465(13) -0.0007(13) -0.0007(10) -0.0125(11)
C12 0.0626(15) 0.0582(15) 0.0628(14) -0.0089(12) -0.0073(11) -0.0010(12)
C3 0.0725(15) 0.0593(16) 0.0596(15) 0.0017(12) 0.0130(12) 0.0081(11)
C15 0.0624(16) 0.0743(18) 0.0715(17) -0.0059(14) 0.0016(12) 0.0216(14)
C14 0.0604(16) 0.0711(18) 0.096(2) -0.0107(14) -0.0013(14) 0.0256(16)
C13 0.0691(17) 0.0592(16) 0.093(2) -0.0180(13) -0.0082(15) 0.0030(14)

loop_
_atom_type_symbol
_atom_type_description
_atom_type_scat_dispersion_real
_atom_type_scat_dispersion_imag
_atom_type_scat_source
C C 0.0033 0.0016 'International Tables Vol C Tables 4.2.6.8 and 6.1.1.4'
H H 0.0000 0.0000 'International Tables Vol C Tables 4.2.6.8 and 6.1.1.4'
N N 0.0061 0.0033 'International Tables Vol C Tables 4.2.6.8 and 6.1.1.4'

loop_
_geom_angle_atom_site_label_1
_geom_angle_atom_site_label_2
_geom_angle_atom_site_label_3
_geom_angle_site_symmetry_1
_geom_angle_site_symmetry_3
_geom_angle
_geom_angle_publ_flag
C6 N3 C10 . . 119.13(18) ?
N5 C11 N4 . . 120.07(19) ?
N5 C11 C12 . . 122.3(2) ?
N4 C11 C12 . . 117.6(2) ?
C11 N5 C15 . . 116.9(2) ?
C5 N2 C6 . . 128.11(18) ?
C5 N2 H2A . . 115.9 ?
C6 N2 H2A . . 115.9 ?
N1 C1 C2 . . 125.4(2) ?
N1 C1 H1 . . 117.3 ?
C2 C1 H1 . . 117.3 ?
C8 C9 C10 . . 117.4(2) ?
C8 C9 H9 . . 121.3 ?
C10 C9 H9 . . 121.3 ?
N3 C6 C7 . . 122.7(2) ?
N3 C6 N2 . . 116.95(19) ?
C7 C6 N2 . . 120.3(2) ?
N2 C5 C2 . . 124.1(2) ?
N2 C5 C4 . . 118.9(2) ?
C2 C5 C4 . . 117.0(2) ?
C3 C4 C5 . . 119.3(2) ?
C3 C4 H4 . . 120.4 ?
C5 C4 H4 . . 120.4 ?
C11 N4 C10 . . 131.6(2) ?
C11 N4 H4A . . 114.2 ?
C10 N4 H4A . . 114.2 ?
C1 C2 C5 . . 118.7(2) ?
C1 C2 H2 . . 120.6 ?
C5 C2 H2 . . 120.6 ?
C1 N1 C3 . . 114.6(2) ?
C8 C7 C6 . . 117.4(2) ?
C8 C7 H7 . . 121.3 ?
C6 C7 H7 . . 121.3 ?
N3 C10 N4 . . 111.54(17) ?
N3 C10 C9 . . 121.97(19) ?
N4 C10 C9 . . 126.5(2) ?
C7 C8 C9 . . 121.3(2) ?
C7 C8 H8 . . 119.3 ?
C9 C8 H8 . . 119.3 ?
C13 C12 C11 . . 119.0(2) ?
C13 C12 H12 . . 120.5 ?
C11 C12 H12 . . 120.5 ?
N1 C3 C4 . . 125.0(2) ?
N1 C3 H3 . . 117.5 ?
C4 C3 H3 . . 117.5 ?
N5 C15 C14 . . 124.6(3) ?
N5 C15 H15 . . 117.7 ?
C14 C15 H15 . . 117.7 ?
C15 C14 C13 . . 118.2(2) ?
C15 C14 H14 . . 120.9 ?
C13 C14 H14 . . 120.9 ?
C12 C13 C14 . . 119.1(3) ?
C12 C13 H13 . . 120.5 ?
C14 C13 H13 . . 120.5 ?

loop_
_geom_bond_atom_site_label_1
_geom_bond_atom_site_label_2
_geom_bond_site_symmetry_2
_geom_bond_distance
_geom_bond_publ_flag
N3 C6 . 1.332(3) ?
N3 C10 . 1.347(3) ?
C11 N5 . 1.331(3) ?
C11 N4 . 1.380(3) ?
C11 C12 . 1.395(3) ?
N5 C15 . 1.344(3) ?
N2 C5 . 1.385(3) ?
N2 C6 . 1.394(3) ?
N2 H2A . 0.8600 ?
C1 N1 . 1.335(3) ?
C1 C2 . 1.375(3) ?
C1 H1 . 0.9300 ?
C9 C8 . 1.381(3) ?
C9 C10 . 1.395(3) ?
C9 H9 . 0.9300 ?
C6 C7 . 1.390(3) ?
C5 C2 . 1.388(3) ?
C5 C4 . 1.393(3) ?
C4 C3 . 1.366(3) ?
C4 H4 . 0.9300 ?
N4 C10 . 1.381(2) ?
N4 H4A . 0.8600 ?
C2 H2 . 0.9300 ?
N1 C3 . 1.341(3) ?
C7 C8 . 1.378(3) ?
C7 H7 . 0.9300 ?
C8 H8 . 0.9300 ?
C12 C13 . 1.371(3) ?
C12 H12 . 0.9300 ?
C3 H3 . 0.9300 ?
C15 C14 . 1.356(4) ?
C15 H15 . 0.9300 ?
C14 C13 . 1.379(4) ?
C14 H14 . 0.9300 ?
C13 H13 . 0.9300 ?

loop_
_geom_hbond_atom_site_label_D
_geom_hbond_atom_site_label_H
_geom_hbond_atom_site_label_A
_geom_hbond_site_symmetry_A
_geom_hbond_distance_DH
_geom_hbond_distance_HA
_geom_hbond_distance_DA
_geom_hbond_angle_DHA
N4 H4A N1 3_545 0.86 2.22 3.038(3) 160
N2 H2A N3 8_665 0.86 2.35 3.198(3) 170

loop_
_cod_related_entry_id
_cod_related_entry_database
_cod_related_entry_code
1 ChemSpider 24743161
